data_7038106
loop_
_publ_author_name
'McKinty, Adam'
'Stephan, Douglas W.'

_publ_section_title
;
 Ru Alkylidene Compounds Bearing Tridentate, Dianionic Ligands: Lewis Acid
 Activation and Olefin Metathesis
;
_journal_name_full 'Dalton Trans.'
_journal_paper_doi 10.1039/C5DT04481B
_journal_year 2016
_chemical_formula_moiety 'C31 H50 B Cl2 N O P Ru S2, B Cl4'
_chemical_formula_sum 'C31 H50 B2 Cl6 N O P Ru S2'
_chemical_formula_weight 883.28
_space_group_crystal_system monoclinic
_space_group_IT_number 14
_space_group_name_Hall '-P 2yn'
_space_group_name_H-M_alt 'P 1 21/n 1'
_audit_creation_date 2015-07-15
_audit_creation_method
;
Olex2 1.2
(compiled 2015.01.26 svn.r3150 for OlexSys, GUI svn.r4998)
;
_audit_update_record
;
2015-07-15 deposited with the CCDC.
2016-01-20 downloaded from the CCDC.
;
_cell_angle_alpha 90
_cell_angle_beta 100.467(3)
_cell_angle_gamma 90
_cell_formula_units_Z 4
_cell_length_a 10.5984(5)
_cell_length_b 13.8097(7)
_cell_length_c 27.2535(15)
_cell_measurement_temperature 149
_cell_volume 3922.5(3)
_computing_molecular_graphics 'Olex2 (Dolomanov et al., 2009)'
_computing_publication_material 'Olex2 (Dolomanov et al., 2009)'
_computing_structure_refinement 'olex2.refine (Bourhis et al., 2015)'
_diffrn_ambient_temperature 150.0
_diffrn_measured_fraction_theta_full 0.9966
_diffrn_measured_fraction_theta_max 0.9966
_diffrn_measurement_device_type Bruker_Apex_II
_diffrn_radiation_type 'Mo K\a'
_diffrn_radiation_wavelength 0.71073
_diffrn_reflns_av_R_equivalents 0.0778
_diffrn_reflns_av_unetI/netI 0.0872
_diffrn_reflns_limit_h_max 13
_diffrn_reflns_limit_h_min -12
_diffrn_reflns_limit_k_max 16
_diffrn_reflns_limit_k_min -18
_diffrn_reflns_limit_l_max 35
_diffrn_reflns_limit_l_min -35
_diffrn_reflns_number 36241
_diffrn_reflns_theta_full 27.8990
_diffrn_reflns_theta_max 27.90
_diffrn_reflns_theta_min 1.66
_exptl_absorpt_coefficient_mu 0.983
_exptl_absorpt_correction_T_max 0.7456
_exptl_absorpt_correction_T_min 0.6612
_exptl_absorpt_correction_type multi-scan
_exptl_absorpt_process_details
;
SADABS-2008/1 (Bruker,2008) was used for absorption correction.
wR2(int) was 0.0685 before and 0.0581 after correction.
The Ratio of minimum to maximum transmission is 0.8868.
The \l/2 correction factor is Not present.
;
_exptl_crystal_density_diffrn 1.4956
_exptl_crystal_description blocks
_exptl_crystal_F_000 1816.4030
_exptl_crystal_size_max 0.11
_exptl_crystal_size_mid 0.1
_exptl_crystal_size_min 0.1
_refine_diff_density_max 1.3645
_refine_diff_density_min -1.3009
_refine_diff_density_rms 0.2197
_refine_ls_d_res_high 0.7595
_refine_ls_d_res_low 12.2758
_refine_ls_goodness_of_fit_ref 1.0116
_refine_ls_hydrogen_treatment mixed
_refine_ls_matrix_type full
_refine_ls_number_constraints 77
_refine_ls_number_parameters 410
_refine_ls_number_reflns 9330
_refine_ls_number_restraints 0
_refine_ls_restrained_S_all 1.0116
_refine_ls_R_factor_all 0.0893
_refine_ls_R_factor_gt 0.0453
_refine_ls_shift/su_max 0.0000
_refine_ls_shift/su_mean 0.0000
_refine_ls_structure_factor_coef Fsqd
_refine_ls_weighting_details 'w=1/[\s^2^(Fo^2^)+(0.0370P)^2^+1.6937P] where P=(Fo^2^+2Fc^2^)/3'
_refine_ls_weighting_scheme calc
_refine_ls_wR_factor_gt 0.0866
_refine_ls_wR_factor_ref 0.1029
_reflns_Friedel_coverage 0.0
_reflns_limit_h_max 12
_reflns_limit_h_min -13
_reflns_limit_k_max 18
_reflns_limit_k_min 0
_reflns_limit_l_max 35
_reflns_limit_l_min -11
_reflns_number_gt 6104
_reflns_number_total 9330
_reflns_threshold_expression I>=2u(I)
_cod_data_source_file c5dt04481b2.cif
_cod_data_source_block AMM034_0m
_cod_original_cell_volume 3922.5(4)
_cod_database_code 7038106
_olex2_refinement_description
;
1. Fixed Uiso
 At 1.2 times of:
  All C(H) groups, All C(H,H) groups
 At 1.5 times of:
  All C(H,H,H) groups
2.a Ternary CH refined with riding coordinates:
 C13(H13), C19(H19), C25(H25)
2.b Secondary CH2 refined with riding coordinates:
 C8(H8a,H8b), C9(H9a,H9b), C10(H10a,H10b), C11(H11a,H11b), C14(H14a,H14b),
 C15(H15a,H15b), C16(H16a,H16b), C17(H17a,H17b), C18(H18a,H18b), C20(H20a,H20b),
  C21(H21a,H21b), C22(H22a,H22b), C23(H23a,H23b), C24(H24a,H24b), C26(H26a,
 H26b), C27(H27a,H27b), C28(H28a,H28b), C29(H29a,H29b), C30(H30a,H30b)
2.c Aromatic/amide H refined with riding coordinates:
 C3(H3), C4(H4), C5(H5), C6(H6), C7(H7)
2.d Idealised Me refined as rotating group:
 C31(H31a,H31b,H31c)
;
_olex2_submission_special_instructions 'No special instructions were received'

loop_
_space_group_symop_id
_space_group_symop_operation_xyz
1 x,y,z
2 -x+1/2,y+1/2,-z+1/2
3 -x,-y,-z
4 x-1/2,-y-1/2,z-1/2

loop_
_atom_site_label
_atom_site_type_symbol
_atom_site_fract_x
_atom_site_fract_y
_atom_site_fract_z
_atom_site_U_iso_or_equiv
_atom_site_adp_type
_atom_site_occupancy
_atom_site_refinement_flags_posn
Ru1 Ru 0.74902(3) 0.164018(19) 0.844330(10) 0.01506(8) Uani 1.000000 .
Cl1 Cl 0.97843(10) -0.05330(7) 0.81713(4) 0.0342(3) Uani 1.000000 .
Cl2 Cl 1.10091(10) 0.11421(9) 0.77153(4) 0.0392(3) Uani 1.000000 .
Cl3 Cl 1.10160(13) 0.49043(9) 0.91898(4) 0.0507(3) Uani 1.000000 .
Cl4 Cl 1.26781(14) 0.65378(10) 0.89578(5) 0.0595(4) Uani 1.000000 .
Cl5 Cl 1.25337(14) 0.46680(13) 0.83710(6) 0.0798(5) Uani 1.000000 .
Cl6 Cl 1.02500(15) 0.60005(11) 0.82387(5) 0.0700(4) Uani 1.000000 .
S1 S 0.79871(9) 0.10050(7) 0.76646(3) 0.0221(2) Uani 1.000000 .
S2 S 0.97247(9) 0.14076(6) 0.86746(3) 0.0195(2) Uani 1.000000 .
P1 P 0.70828(9) 0.24208(6) 0.91891(3) 0.0154(2) Uani 1.000000 .
O1 O 0.8203(2) 0.29833(17) 0.80818(9) 0.0220(6) Uani 1.000000 .
C1 C 0.7191(3) 0.0394(2) 0.86692(13) 0.0179(8) Uani 1.000000 .
C2 C 0.6218(3) -0.0336(2) 0.85028(13) 0.0172(8) Uani 1.000000 .
C3 C 0.5311(4) -0.0267(3) 0.80585(14) 0.0241(9) Uani 1.000000 .
H3 H 0.5382(4) 0.0234(3) 0.78264(14) 0.0290(10) Uiso 1.000000 R
C4 C 0.4317(4) -0.0926(3) 0.79583(15) 0.0294(10) Uani 1.000000 .
H4 H 0.3703(4) -0.0873(3) 0.76588(15) 0.0353(12) Uiso 1.000000 R
C5 C 0.4215(4) -0.1657(3) 0.82907(16) 0.0363(11) Uani 1.000000 .
H5 H 0.3522(4) -0.2102(3) 0.82205(16) 0.0436(13) Uiso 1.000000 R
C6 C 0.5104(4) -0.1753(3) 0.87243(15) 0.0314(10) Uani 1.000000 .
H6 H 0.5021(4) -0.2257(3) 0.89531(15) 0.0376(12) Uiso 1.000000 R
C7 C 0.6114(4) -0.1111(2) 0.88241(14) 0.0214(8) Uani 1.000000 .
H7 H 0.6749(4) -0.1196(2) 0.91153(14) 0.0256(10) Uiso 1.000000 R
C8 C 0.8048(4) 0.2107(3) 0.72926(14) 0.0303(10) Uani 1.000000 .
H8a H 0.8928(4) 0.2191(3) 0.72251(14) 0.0364(12) Uiso 1.000000 R
H8b H 0.7460(4) 0.2034(3) 0.69682(14) 0.0364(12) Uiso 1.000000 R
C9 C 0.7673(4) 0.2998(3) 0.75559(14) 0.0278(9) Uani 1.000000 .
H9a H 0.6726(4) 0.3036(3) 0.75098(14) 0.0334(11) Uiso 1.000000 R
H9b H 0.7982(4) 0.3583(3) 0.74037(14) 0.0334(11) Uiso 1.000000 R
C10 C 0.9569(4) 0.3183(3) 0.81635(15) 0.0266(9) Uani 1.000000 .
H10a H 0.9917(4) 0.2989(3) 0.78648(15) 0.0319(11) Uiso 1.000000 R
H10b H 0.9713(4) 0.3887(3) 0.82141(15) 0.0319(11) Uiso 1.000000 R
C11 C 1.0266(4) 0.2642(3) 0.86127(14) 0.0261(9) Uani 1.000000 .
H11a H 1.0169(4) 0.3007(3) 0.89165(14) 0.0313(11) Uiso 1.000000 R
H11b H 1.1191(4) 0.2628(3) 0.85967(14) 0.0313(11) Uiso 1.000000 R
B1 B 0.9732(4) 0.0774(3) 0.80358(16) 0.0243(10) Uani 1.000000 .
C13 C 0.8136(3) 0.2170(2) 0.97949(13) 0.0179(8) Uani 1.000000 .
H13 H 0.7753(3) 0.2526(2) 1.00519(13) 0.0214(9) Uiso 1.000000 R
C14 C 0.8162(4) 0.1096(2) 0.99446(14) 0.0237(9) Uani 1.000000 .
H14a H 0.7272(4) 0.0859(2) 0.99233(14) 0.0284(11) Uiso 1.000000 R
H14b H 0.8572(4) 0.0713(2) 0.97098(14) 0.0284(11) Uiso 1.000000 R
C15 C 0.8900(4) 0.0957(3) 1.04736(14) 0.0266(9) Uani 1.000000 .
H15a H 0.8434(4) 0.1281(3) 1.07110(14) 0.0320(11) Uiso 1.000000 R
H15b H 0.8946(4) 0.0257(3) 1.05541(14) 0.0320(11) Uiso 1.000000 R
C16 C 1.0247(4) 0.1364(3) 1.05366(15) 0.0288(10) Uani 1.000000 .
H16a H 1.0667(4) 0.1310(3) 1.08910(15) 0.0346(11) Uiso 1.000000 R
H16b H 1.0752(4) 0.0978(3) 1.03351(15) 0.0346(11) Uiso 1.000000 R
C17 C 1.0246(4) 0.2421(3) 1.03761(13) 0.0241(9) Uani 1.000000 .
H17a H 0.9844(4) 0.2823(3) 1.06057(13) 0.0289(10) Uiso 1.000000 R
H17b H 1.1141(4) 0.2645(3) 1.03951(13) 0.0289(10) Uiso 1.000000 R
C18 C 0.9509(3) 0.2544(3) 0.98425(13) 0.0206(8) Uani 1.000000 .
H18a H 0.9953(3) 0.2184(3) 0.96097(13) 0.0247(10) Uiso 1.000000 R
H18b H 0.9493(3) 0.3237(3) 0.97494(13) 0.0247(10) Uiso 1.000000 R
C19 C 0.7230(4) 0.3752(2) 0.91147(13) 0.0181(8) Uani 1.000000 .
H19 H 0.8097(4) 0.3860(2) 0.90286(13) 0.0217(9) Uiso 1.000000 R
C20 C 0.7192(4) 0.4375(2) 0.95787(14) 0.0260(9) Uani 1.000000 .
H20a H 0.6319(4) 0.4361(2) 0.96594(14) 0.0312(11) Uiso 1.000000 R
H20b H 0.7796(4) 0.4110(2) 0.98674(14) 0.0312(11) Uiso 1.000000 R
C21 C 0.7562(4) 0.5417(3) 0.94826(16) 0.0340(11) Uani 1.000000 .
H21a H 0.7535(4) 0.5815(3) 0.97828(16) 0.0408(13) Uiso 1.000000 R
H21b H 0.8450(4) 0.5433(3) 0.94162(16) 0.0408(13) Uiso 1.000000 R
C22 C 0.6651(4) 0.5841(3) 0.90394(15) 0.0318(10) Uani 1.000000 .
H22a H 0.5781(4) 0.5890(3) 0.91210(15) 0.0381(12) Uiso 1.000000 R
H22b H 0.6938(4) 0.6502(3) 0.89715(15) 0.0381(12) Uiso 1.000000 R
C23 C 0.6600(4) 0.5217(3) 0.85745(15) 0.0291(10) Uani 1.000000 .
H23a H 0.5947(4) 0.5482(3) 0.83010(15) 0.0349(12) Uiso 1.000000 R
H23b H 0.7442(4) 0.5239(3) 0.84663(15) 0.0349(12) Uiso 1.000000 R
C24 C 0.6266(4) 0.4162(3) 0.86751(14) 0.0234(9) Uani 1.000000 .
H24a H 0.6282(4) 0.3767(3) 0.83732(14) 0.0281(10) Uiso 1.000000 R
H24b H 0.5389(4) 0.4130(3) 0.87522(14) 0.0281(10) Uiso 1.000000 R
C25 C 0.5409(3) 0.2227(2) 0.93037(13) 0.0183(8) Uani 1.000000 .
H25 H 0.4861(3) 0.2687(2) 0.90743(13) 0.0220(9) Uiso 1.000000 R
C26 C 0.5176(4) 0.2480(3) 0.98299(14) 0.0257(9) Uani 1.000000 .
H26a H 0.5639(4) 0.2014(3) 1.00742(14) 0.0308(11) Uiso 1.000000 R
H26b H 0.5514(4) 0.3136(3) 0.99230(14) 0.0308(11) Uiso 1.000000 R
C27 C 0.3747(4) 0.2447(3) 0.98456(16) 0.0338(10) Uani 1.000000 .
H27a H 0.3617(4) 0.2601(3) 1.01876(16) 0.0406(12) Uiso 1.000000 R
H27b H 0.3297(4) 0.2945(3) 0.96175(16) 0.0406(12) Uiso 1.000000 R
C28 C 0.3172(4) 0.1460(3) 0.96951(16) 0.0362(11) Uani 1.000000 .
H28a H 0.3547(4) 0.0972(3) 0.99456(16) 0.0435(13) Uiso 1.000000 R
H28b H 0.2235(4) 0.1480(3) 0.96865(16) 0.0435(13) Uiso 1.000000 R
C29 C 0.3432(4) 0.1169(3) 0.91854(15) 0.0317(10) Uani 1.000000 .
H29a H 0.3117(4) 0.0500(3) 0.91095(15) 0.0381(12) Uiso 1.000000 R
H29b H 0.2949(4) 0.1604(3) 0.89291(15) 0.0381(12) Uiso 1.000000 R
C30 C 0.4856(3) 0.1216(2) 0.91587(14) 0.0213(8) Uani 1.000000 .
H30a H 0.4974(3) 0.1061(2) 0.88154(14) 0.0256(10) Uiso 1.000000 R
H30b H 0.5328(3) 0.0727(2) 0.93869(14) 0.0256(10) Uiso 1.000000 R
C31 C 0.3562(4) 0.2682(4) 0.76020(18) 0.0476(13) Uani 1.000000 .
B2 B 1.1638(5) 0.5529(4) 0.86887(19) 0.0375(13) Uani 1.000000 .
H1 H 0.785(4) 0.013(3) 0.8950(16) 0.039(12) Uiso 1.000000 .
N1 N 0.5643(3) 0.1965(2) 0.81083(11) 0.0201(7) Uani 1.000000 .
C0aa C 0.4717(4) 0.2259(3) 0.78931(14) 0.0262(9) Uani 1.000000 .
H31a H 0.3231(17) 0.2257(12) 0.7320(7) 0.071(2) Uiso 1.000000 GR
H31b H 0.2912(11) 0.276(2) 0.7813(3) 0.071(2) Uiso 1.000000 GR
H31c H 0.3766(7) 0.3318(10) 0.7477(10) 0.071(2) Uiso 1.000000 GR

loop_
_atom_site_aniso_label
_atom_site_aniso_U_11
_atom_site_aniso_U_22
_atom_site_aniso_U_33
_atom_site_aniso_U_12
_atom_site_aniso_U_13
_atom_site_aniso_U_23
Ru1 0.01620(15) 0.01391(13) 0.01447(14) -0.00059(12) 0.00118(11) 0.00010(12)
Cl1 0.0412(6) 0.0250(5) 0.0355(6) 0.0065(5) 0.0044(5) -0.0063(4)
Cl2 0.0302(6) 0.0540(7) 0.0377(6) -0.0027(5) 0.0172(5) -0.0036(5)
Cl3 0.0723(9) 0.0444(7) 0.0356(7) -0.0239(6) 0.0105(6) -0.0038(5)
Cl4 0.0632(9) 0.0619(8) 0.0570(8) -0.0401(7) 0.0206(7) -0.0183(7)
Cl5 0.0497(9) 0.1117(13) 0.0825(11) -0.0101(9) 0.0239(8) -0.0576(10)
Cl6 0.0758(10) 0.0678(9) 0.0564(9) -0.0002(8) -0.0147(8) 0.0146(7)
S1 0.0244(5) 0.0247(5) 0.0173(5) -0.0019(4) 0.0038(4) -0.0020(4)
S2 0.0181(5) 0.0192(5) 0.0210(5) -0.0004(4) 0.0025(4) -0.0013(4)
P1 0.0178(5) 0.0129(4) 0.0150(5) 0.0001(4) 0.0016(4) -0.0004(4)
O1 0.0239(15) 0.0199(13) 0.0224(14) -0.0008(11) 0.0043(11) 0.0042(11)
C1 0.018(2) 0.0195(18) 0.0165(19) 0.0015(15) 0.0037(16) 0.0001(15)
C2 0.0142(18) 0.0141(17) 0.024(2) 0.0011(14) 0.0053(15) -0.0025(14)
C3 0.030(2) 0.0209(19) 0.022(2) -0.0012(17) 0.0055(17) -0.0020(16)
C4 0.027(2) 0.035(2) 0.023(2) -0.0073(19) -0.0043(18) -0.0047(18)
C5 0.032(2) 0.032(2) 0.041(3) -0.019(2) -0.001(2) 0.001(2)
C6 0.037(2) 0.022(2) 0.035(2) -0.0100(18) 0.005(2) 0.0079(18)
C7 0.022(2) 0.0183(18) 0.023(2) -0.0003(16) 0.0017(16) 0.0005(15)
C8 0.036(3) 0.037(2) 0.019(2) -0.005(2) 0.0053(18) 0.0081(18)
C9 0.029(2) 0.032(2) 0.020(2) -0.0036(18) -0.0020(18) 0.0089(17)
C10 0.025(2) 0.023(2) 0.031(2) -0.0104(17) 0.0041(18) 0.0017(17)
C11 0.025(2) 0.024(2) 0.028(2) -0.0065(17) 0.0004(18) -0.0016(17)
B1 0.027(3) 0.024(2) 0.023(2) -0.003(2) 0.011(2) -0.0039(19)
C13 0.020(2) 0.0165(17) 0.0157(18) 0.0008(15) -0.0005(15) -0.0019(14)
C14 0.025(2) 0.0161(18) 0.027(2) -0.0017(16) -0.0016(17) 0.0048(16)
C15 0.032(2) 0.0193(19) 0.025(2) -0.0055(17) -0.0043(18) 0.0092(16)
C16 0.027(2) 0.033(2) 0.024(2) 0.0041(18) -0.0033(18) 0.0088(17)
C17 0.023(2) 0.026(2) 0.021(2) -0.0020(17) -0.0016(17) 0.0006(16)
C18 0.021(2) 0.0181(18) 0.022(2) 0.0003(16) 0.0010(16) 0.0028(15)
C19 0.024(2) 0.0124(16) 0.0178(19) 0.0003(15) 0.0026(16) 0.0040(14)
C20 0.043(3) 0.0156(18) 0.018(2) 0.0032(17) 0.0039(18) -0.0028(15)
C21 0.050(3) 0.0144(19) 0.034(2) -0.0007(18) -0.001(2) -0.0036(17)
C22 0.048(3) 0.0112(18) 0.036(2) 0.0040(18) 0.006(2) 0.0057(17)
C23 0.038(3) 0.022(2) 0.026(2) 0.0049(18) 0.0042(19) 0.0099(17)
C24 0.028(2) 0.0184(18) 0.022(2) 0.0022(16) -0.0009(17) 0.0009(16)
C25 0.0160(19) 0.0204(18) 0.0184(19) 0.0032(15) 0.0025(15) 0.0029(15)
C26 0.028(2) 0.024(2) 0.028(2) -0.0040(17) 0.0107(18) -0.0047(17)
C27 0.034(3) 0.037(2) 0.035(3) 0.003(2) 0.020(2) -0.010(2)
C28 0.024(2) 0.045(3) 0.044(3) -0.007(2) 0.017(2) -0.004(2)
C29 0.021(2) 0.041(2) 0.035(3) -0.0058(19) 0.0084(19) -0.008(2)
C30 0.019(2) 0.0181(18) 0.027(2) -0.0012(16) 0.0047(17) -0.0043(16)
C31 0.028(3) 0.056(3) 0.056(3) 0.009(2) -0.002(2) 0.017(3)
B2 0.039(3) 0.047(3) 0.028(3) -0.012(3) 0.009(2) -0.009(2)
N1 0.0230(18) 0.0194(15) 0.0174(16) -0.0019(14) 0.0029(14) -0.0014(13)
C0aa 0.026(2) 0.027(2) 0.024(2) -0.0028(18) 0.0015(18) 0.0006(17)

loop_
_atom_type_symbol
_atom_type_scat_dispersion_real
_atom_type_scat_dispersion_imag
_atom_type_scat_Cromer_Mann_a1
_atom_type_scat_Cromer_Mann_a2
_atom_type_scat_Cromer_Mann_a3
_atom_type_scat_Cromer_Mann_a4
_atom_type_scat_Cromer_Mann_b1
_atom_type_scat_Cromer_Mann_b2
_atom_type_scat_Cromer_Mann_b3
_atom_type_scat_Cromer_Mann_b4
_atom_type_scat_Cromer_Mann_c
_atom_type_scat_source
_atom_type_scat_dispersion_source
Ru -1.23940 0.83517 19.26740 12.91820 4.86337 1.56756 0.80852 8.43467 24.79970 94.29280 5.37873983383 'International Tables Volume C Table 6.1.1.4 (pp. 500-502)' 'Henke, Gullikson and Davis, At. Data and Nucl. Data Tables, 1993, 54, 2'
C 0.00347 0.00161 2.31000 1.02000 1.58860 0.86500 20.84390 10.20750 0.56870 51.65120 0.215599998832 'International Tables Volume C Table 6.1.1.4 (pp. 500-502)' 'Henke, Gullikson and Davis, At. Data and Nucl. Data Tables, 1993, 54, 2'
B 0.00141 0.00067 2.05450 1.33260 1.09790 0.70680 23.21850 1.02100 60.34980 0.14030 -0.193200007081 'International Tables Volume C Table 6.1.1.4 (pp. 500-502)' 'Henke, Gullikson and Davis, At. Data and Nucl. Data Tables, 1993, 54, 2'
Cl 0.14873 0.16029 11.46040 7.19640 6.25560 1.64550 0.01040 1.16620 18.51940 47.77840 -9.55739974976 'International Tables Volume C Table 6.1.1.4 (pp. 500-502)' 'Henke, Gullikson and Davis, At. Data and Nucl. Data Tables, 1993, 54, 2'
H 0.00000 0.00000 0.49300 0.32291 0.14019 0.04081 10.51090 26.12570 3.14236 57.79970 0.0030380000826 'International Tables Volume C Table 6.1.1.4 (pp. 500-502)' 'Henke, Gullikson and Davis, At. Data and Nucl. Data Tables, 1993, 54, 2'
O 0.01158 0.00611 3.04850 2.28680 1.54630 0.86700 13.27710 5.70110 0.32390 32.90890 0.250800013542 'International Tables Volume C Table 6.1.1.4 (pp. 500-502)' 'Henke, Gullikson and Davis, At. Data and Nucl. Data Tables, 1993, 54, 2'
N 0.00653 0.00323 12.21260 3.13220 2.01250 1.16630 0.00570 9.89330 28.99750 0.58260 -11.5290002823 'International Tables Volume C Table 6.1.1.4 (pp. 500-502)' 'Henke, Gullikson and Davis, At. Data and Nucl. Data Tables, 1993, 54, 2'
P 0.10434 0.09671 6.43450 4.17910 1.78000 1.49080 1.90670 27.15700 0.52600 68.16450 1.11489999294 'International Tables Volume C Table 6.1.1.4 (pp. 500-502)' 'Henke, Gullikson and Davis, At. Data and Nucl. Data Tables, 1993, 54, 2'
S 0.12424 0.12443 6.90530 5.20340 1.43790 1.58630 1.46790 22.21510 0.25360 56.17200 0.866900026798 'International Tables Volume C Table 6.1.1.4 (pp. 500-502)' 'Henke, Gullikson and Davis, At. Data and Nucl. Data Tables, 1993, 54, 2'

loop_
_geom_angle_atom_site_label_1
_geom_angle_atom_site_label_2
_geom_angle_atom_site_label_3
_geom_angle
S2 Ru1 S1 79.55(3)
P1 Ru1 S1 174.24(3)
P1 Ru1 S2 99.24(3)
O1 Ru1 S1 77.11(7)
O1 Ru1 S2 80.30(7)
O1 Ru1 P1 97.14(7)
C1 Ru1 S1 91.82(11)
C1 Ru1 S2 90.51(11)
C1 Ru1 P1 93.83(11)
C1 Ru1 O1 166.68(13)
N1 Ru1 S1 91.77(9)
N1 Ru1 S2 167.95(9)
N1 Ru1 P1 88.55(9)
N1 Ru1 O1 89.67(10)
N1 Ru1 C1 98.17(14)
C8 S1 Ru1 102.55(13)
B1 S1 Ru1 86.70(13)
B1 S1 C8 107.12(19)
C11 S2 Ru1 99.54(13)
B1 S2 Ru1 89.38(14)
B1 S2 C11 106.60(19)
C13 P1 Ru1 119.86(12)
C19 P1 Ru1 108.61(12)
C19 P1 C13 103.49(15)
C25 P1 Ru1 113.38(11)
C25 P1 C13 105.10(16)
C25 P1 C19 105.05(16)
C9 O1 Ru1 109.9(2)
C10 O1 Ru1 119.1(2)
C10 O1 C9 110.3(3)
C2 C1 Ru1 133.4(3)
H1 C1 Ru1 117(2)
H1 C1 C2 110(2)
C3 C2 C1 123.8(3)
C7 C2 C1 117.9(3)
C7 C2 C3 118.1(3)
H3 C3 C2 119.9(2)
C4 C3 C2 120.2(4)
C4 C3 H3 119.9(2)
H4 C4 C3 119.9(2)
C5 C4 C3 120.2(4)
C5 C4 H4 119.9(2)
H5 C5 C4 119.6(2)
C6 C5 C4 120.8(4)
C6 C5 H5 119.6(2)
H6 C6 C5 120.2(2)
C7 C6 C5 119.6(4)
C7 C6 H6 120.2(2)
C6 C7 C2 121.0(3)
H7 C7 C2 119.5(2)
H7 C7 C6 119.5(2)
H8a C8 S1 109.22(14)
H8b C8 S1 109.22(13)
H8b C8 H8a 107.9
C9 C8 S1 111.9(3)
C9 C8 H8a 109.2(2)
C9 C8 H8b 109.2(2)
C8 C9 O1 111.8(3)
H9a C9 O1 109.3(2)
H9a C9 C8 109.3(2)
H9b C9 O1 109.26(18)
H9b C9 C8 109.3(2)
H9b C9 H9a 107.9
H10a C10 O1 109.43(19)
H10b C10 O1 109.43(18)
H10b C10 H10a 108.0
C11 C10 O1 111.0(3)
C11 C10 H10a 109.4(2)
C11 C10 H10b 109.4(2)
C10 C11 S2 115.1(3)
H11a C11 S2 108.50(13)
H11a C11 C10 108.5(2)
H11b C11 S2 108.50(13)
H11b C11 C10 108.5(2)
H11b C11 H11a 107.5
Cl2 B1 Cl1 112.0(2)
S1 B1 Cl1 104.7(2)
S1 B1 Cl2 114.9(2)
S2 B1 Cl1 105.4(2)
S2 B1 Cl2 115.4(2)
S2 B1 S1 103.3(2)
H13 C13 P1 106.10(12)
C14 C13 P1 113.3(2)
C14 C13 H13 106.1(2)
C18 C13 P1 115.1(2)
C18 C13 H13 106.10(19)
C18 C13 C14 109.4(3)
H14a C14 C13 109.5(2)
H14b C14 C13 109.5(2)
H14b C14 H14a 108.1
C15 C14 C13 110.8(3)
C15 C14 H14a 109.5(2)
C15 C14 H14b 109.5(2)
H15a C15 C14 109.2(2)
H15b C15 C14 109.25(19)
H15b C15 H15a 107.9
C16 C15 C14 111.8(3)
C16 C15 H15a 109.2(2)
C16 C15 H15b 109.2(2)
H16a C16 C15 109.2(2)
H16b C16 C15 109.2(2)
H16b C16 H16a 107.9
C17 C16 C15 111.8(3)
C17 C16 H16a 109.2(2)
C17 C16 H16b 109.2(2)
H17a C17 C16 109.5(2)
H17b C17 C16 109.5(2)
H17b C17 H17a 108.1
C18 C17 C16 110.7(3)
C18 C17 H17a 109.5(2)
C18 C17 H17b 109.5(2)
C17 C18 C13 110.9(3)
H18a C18 C13 109.45(19)
H18a C18 C17 109.4(2)
H18b C18 C13 109.45(18)
H18b C18 C17 109.45(19)
H18b C18 H18a 108.0
H19 C19 P1 105.77(12)
C20 C19 P1 116.7(2)
C20 C19 H19 105.8(2)
C24 C19 P1 113.1(2)
C24 C19 H19 105.8(2)
C24 C19 C20 108.8(3)
H20a C20 C19 109.7(2)
H20b C20 C19 109.67(19)
H20b C20 H20a 108.2
C21 C20 C19 110.0(3)
C21 C20 H20a 109.7(2)
C21 C20 H20b 109.7(2)
H21a C21 C20 109.5(2)
H21b C21 C20 109.5(2)
H21b C21 H21a 108.1
C22 C21 C20 110.7(3)
C22 C21 H21a 109.5(2)
C22 C21 H21b 109.5(2)
H22a C22 C21 109.3(3)
H22b C22 C21 109.3(2)
H22b C22 H22a 108.0
C23 C22 C21 111.4(3)
C23 C22 H22a 109.3(2)
C23 C22 H22b 109.3(2)
H23a C23 C22 109.4(2)
H23b C23 C22 109.4(2)
H23b C23 H23a 108.0
C24 C23 C22 111.2(3)
C24 C23 H23a 109.4(2)
C24 C23 H23b 109.4(2)
C23 C24 C19 110.3(3)
H24a C24 C19 109.59(19)
H24a C24 C23 109.6(2)
H24b C24 C19 109.6(2)
H24b C24 C23 109.6(2)
H24b C24 H24a 108.1
H25 C25 P1 105.37(11)
C26 C25 P1 116.1(2)
C26 C25 H25 105.4(2)
C30 C25 P1 114.5(2)
C30 C25 H25 105.37(19)
C30 C25 C26 109.1(3)
H26a C26 C25 109.6(2)
H26b C26 C25 109.59(19)
H26b C26 H26a 108.1
C27 C26 C25 110.3(3)
C27 C26 H26a 109.6(2)
C27 C26 H26b 109.6(2)
H27a C27 C26 109.2(2)
H27b C27 C26 109.2(2)
H27b C27 H27a 107.9
C28 C27 C26 111.9(3)
C28 C27 H27a 109.2(2)
C28 C27 H27b 109.2(2)
H28a C28 C27 109.5(2)
H28b C28 C27 109.5(2)
H28b C28 H28a 108.1
C29 C28 C27 110.8(3)
C29 C28 H28a 109.5(2)
C29 C28 H28b 109.5(2)
H29a C29 C28 109.2(2)
H29b C29 C28 109.2(2)
H29b C29 H29a 107.9
C30 C29 C28 112.2(3)
C30 C29 H29a 109.2(2)
C30 C29 H29b 109.2(2)
C29 C30 C25 111.2(3)
H30a C30 C25 109.4(2)
H30a C30 C29 109.4(2)
H30b C30 C25 109.40(19)
H30b C30 C29 109.4(2)
H30b C30 H30a 108.0
H31a C31 C0aa 109.5
H31b C31 C0aa 109.5
H31b C31 H31a 109.5
H31c C31 C0aa 109.5
H31c C31 H31a 109.5
H31c C31 H31b 109.5
Cl4 B2 Cl3 109.2(3)
Cl5 B2 Cl3 109.5(3)
Cl5 B2 Cl4 110.7(3)
Cl6 B2 Cl3 108.0(3)
Cl6 B2 Cl4 110.1(3)
Cl6 B2 Cl5 109.4(3)
C0aa N1 Ru1 169.3(3)
N1 C0aa C31 176.6(4)

loop_
_geom_bond_atom_site_label_1
_geom_bond_atom_site_label_2
_geom_bond_distance
Ru1 S1 2.4406(10)
Ru1 S2 2.3594(10)
Ru1 P1 2.4080(10)
Ru1 O1 2.292(2)
Ru1 C1 1.874(3)
Ru1 N1 2.054(3)
Cl1 B1 1.841(4)
Cl2 B1 1.812(5)
Cl3 B2 1.836(5)
Cl4 B2 1.844(5)
Cl5 B2 1.834(6)
Cl6 B2 1.854(5)
S1 C8 1.836(4)
S1 B1 1.966(5)
S2 C11 1.816(4)
S2 B1 1.950(4)
P1 C13 1.850(3)
P1 C19 1.859(3)
P1 C25 1.876(4)
O1 C9 1.442(4)
O1 C10 1.450(4)
C1 C2 1.454(5)
C1 H1 1.01(4)
C2 C3 1.406(5)
C2 C7 1.400(5)
C3 H3 0.9500
C3 C4 1.381(5)
C4 H4 0.9500
C4 C5 1.374(6)
C5 H5 0.9500
C5 C6 1.377(6)
C6 H6 0.9500
C6 C7 1.377(5)
C7 H7 0.9500
C8 H8a 0.9900
C8 H8b 0.9900
C8 C9 1.514(6)
C9 H9a 0.9900
C9 H9b 0.9900
C10 H10a 0.9900
C10 H10b 0.9900
C10 C11 1.508(5)
C11 H11a 0.9900
C11 H11b 0.9900
C13 H13 1.0000
C13 C14 1.537(5)
C13 C18 1.526(5)
C14 H14a 0.9900
C14 H14b 0.9900
C14 C15 1.523(5)
C15 H15a 0.9900
C15 H15b 0.9900
C15 C16 1.515(5)
C16 H16a 0.9900
C16 H16b 0.9900
C16 C17 1.523(5)
C17 H17a 0.9900
C17 H17b 0.9900
C17 C18 1.530(5)
C18 H18a 0.9900
C18 H18b 0.9900
C19 H19 1.0000
C19 C20 1.537(5)
C19 C24 1.535(5)
C20 H20a 0.9900
C20 H20b 0.9900
C20 C21 1.526(5)
C21 H21a 0.9900
C21 H21b 0.9900
C21 C22 1.520(5)
C22 H22a 0.9900
C22 H22b 0.9900
C22 C23 1.525(5)
C23 H23a 0.9900
C23 H23b 0.9900
C23 C24 1.536(5)
C24 H24a 0.9900
C24 H24b 0.9900
C25 H25 1.0000
C25 C26 1.539(5)
C25 C30 1.538(5)
C26 H26a 0.9900
C26 H26b 0.9900
C26 C27 1.524(5)
C27 H27a 0.9900
C27 H27b 0.9900
C27 C28 1.518(5)
C28 H28a 0.9900
C28 H28b 0.9900
C28 C29 1.519(6)
C29 H29a 0.9900
C29 H29b 0.9900
C29 C30 1.526(5)
C30 H30a 0.9900
C30 H30b 0.9900
C31 C0aa 1.455(6)
C31 H31a 0.9800
C31 H31b 0.9800
C31 H31c 0.9800
N1 C0aa 1.124(4)
